data_4518324
loop_
_publ_author_name
'Obydennov, Dmitrii L.'
'Simbirtseva, Alena E.'
'Piksin, Sergey E.'
'Sosnovskikh, Vyacheslav Y.'

_publ_section_title
;
 2,6-Dicyano-4-pyrone as a Novel and Multifarious Building Block for the
 Synthesis of 2,6-Bis(hetaryl)-4-pyrones and 2,6-Bis(hetaryl)-4-pyridinols
;
_journal_issue 51
_journal_name_full 'ACS Omega'
_journal_page_first 33406
_journal_page_last 33420
_journal_paper_doi 10.1021/acsomega.0c05357
_journal_volume 5
_journal_year 2020
_chemical_formula_moiety 'C11 H8 N4 O4'
_chemical_formula_sum 'C11 H8 N4 O4'
_chemical_formula_weight 260.21
_space_group_crystal_system monoclinic
_space_group_IT_number 14
_space_group_name_Hall '-P 2ybc'
_space_group_name_H-M_alt 'P 1 21/c 1'
_atom_sites_solution_hydrogens mixed
_atom_sites_solution_primary direct
_audit_creation_date 2020-11-18
_audit_creation_method
;
Olex2 1.3
(compiled 2020.07.31 svn.rc2a77460 for OlexSys, GUI svn.r6145)
;
_cell_angle_alpha 90
_cell_angle_beta 100.360(12)
_cell_angle_gamma 90
_cell_formula_units_Z 4
_cell_length_a 11.4140(14)
_cell_length_b 10.9106(9)
_cell_length_c 9.0833(11)
_cell_measurement_reflns_used 1378
_cell_measurement_temperature 295(2)
_cell_measurement_theta_max 26.1410
_cell_measurement_theta_min 4.1420
_cell_volume 1112.7(2)
_computing_cell_refinement 'CrysAlisPro 1.171.39.38a (Rigaku OD, 2017)'
_computing_data_collection 'CrysAlisPro 1.171.39.38a (Rigaku OD, 2017)'
_computing_data_reduction 'CrysAlisPro 1.171.39.38a (Rigaku OD, 2017)'
_computing_molecular_graphics 'Olex2 1.3 (Dolomanov et al., 2009)'
_computing_publication_material 'Olex2 1.3 (Dolomanov et al., 2009)'
_computing_structure_refinement 'SHELXL 2018/3 (Sheldrick, 2015)'
_computing_structure_solution 'SHELXS  (Sheldrick, 2008)'
_diffrn_ambient_temperature 295(2)
_diffrn_detector 'CCD plate'
_diffrn_detector_area_resol_mean 16.5253
_diffrn_detector_type Sapphire3
_diffrn_measured_fraction_theta_full 0.994
_diffrn_measured_fraction_theta_max 0.961
_diffrn_measurement_details
;
List of Runs (angles in degrees, time in seconds):

  # Type    Start    End  Width  t~exp~   \w     \q     \k     \f   Frames
--------------------------------------------------------------------------
  1  \w    -29.00  61.00   1.00   65.00    --   22.05 -95.00  82.00   90
  2  \w    -23.00  26.00   1.00   65.00    --  -23.77  95.00-168.00   49
  3  \w    -57.00 -31.00   1.00   65.00    --  -23.77  95.00-168.00   26
  4  \w     32.00  99.00   1.00   65.00    --   22.05-178.00   0.00   67
  5  \w     -6.00  92.00   1.00   65.00    --   22.05  77.00   0.00   98
  6  \w    -17.00   8.00   1.00   65.00    --   22.05  95.00-168.00   25
;
_diffrn_measurement_device 'four-circle diffractometer'
_diffrn_measurement_device_type 'Xcalibur, Sapphire3'
_diffrn_measurement_method '\w scans'
_diffrn_orient_matrix_type 'CrysAlisPro convention (1999,Acta A55,543-557)'
_diffrn_orient_matrix_UB_11 -0.0335365000
_diffrn_orient_matrix_UB_12 -0.0443645000
_diffrn_orient_matrix_UB_13 0.0316618000
_diffrn_orient_matrix_UB_21 -0.0488294000
_diffrn_orient_matrix_UB_22 0.0411171000
_diffrn_orient_matrix_UB_23 -0.0076978000
_diffrn_orient_matrix_UB_31 -0.0219433000
_diffrn_orient_matrix_UB_32 -0.0237314000
_diffrn_orient_matrix_UB_33 -0.0724379000
_diffrn_radiation_monochromator graphite
_diffrn_radiation_probe x-ray
_diffrn_radiation_type 'Mo K\a'
_diffrn_radiation_wavelength 0.71073
_diffrn_reflns_av_R_equivalents 0.0659
_diffrn_reflns_av_unetI/netI 0.0651
_diffrn_reflns_Laue_measured_fraction_full 0.994
_diffrn_reflns_Laue_measured_fraction_max 0.961
_diffrn_reflns_limit_h_max 15
_diffrn_reflns_limit_h_min -15
_diffrn_reflns_limit_k_max 14
_diffrn_reflns_limit_k_min -14
_diffrn_reflns_limit_l_max 11
_diffrn_reflns_limit_l_min -12
_diffrn_reflns_number 8120
_diffrn_reflns_point_group_measured_fraction_full 0.994
_diffrn_reflns_point_group_measured_fraction_max 0.961
_diffrn_reflns_theta_full 26.000
_diffrn_reflns_theta_max 29.120
_diffrn_reflns_theta_min 3.629
_diffrn_source 'fine-focus sealed X-ray tube'
_diffrn_source_type 'Enhance (Mo) X-ray Source'
_exptl_absorpt_coefficient_mu 0.122
_exptl_absorpt_correction_T_max 1.00000
_exptl_absorpt_correction_T_min 0.17465
_exptl_absorpt_correction_type multi-scan
_exptl_absorpt_process_details
;
CrysAlisPro 1.171.39.38a (Rigaku Oxford Diffraction, 2017)
Empirical absorption correction using spherical harmonics,
 implemented in SCALE3 ABSPACK scaling algorithm.
;
_exptl_crystal_colour 'light brown'
_exptl_crystal_colour_modifier light
_exptl_crystal_colour_primary brown
_exptl_crystal_density_diffrn 1.553
_exptl_crystal_description prism
_exptl_crystal_F_000 536
_exptl_crystal_size_max 0.44
_exptl_crystal_size_mid 0.32
_exptl_crystal_size_min 0.17
_refine_diff_density_max 0.272
_refine_diff_density_min -0.340
_refine_diff_density_rms 0.073
_refine_ls_extinction_method none
_refine_ls_goodness_of_fit_ref 1.047
_refine_ls_hydrogen_treatment mixed
_refine_ls_matrix_type full
_refine_ls_number_parameters 182
_refine_ls_number_reflns 2882
_refine_ls_number_restraints 0
_refine_ls_restrained_S_all 1.047
_refine_ls_R_factor_all 0.1361
_refine_ls_R_factor_gt 0.0704
_refine_ls_shift/su_max 0.000
_refine_ls_shift/su_mean 0.000
_refine_ls_structure_factor_coef Fsqd
_refine_ls_weighting_details 'w=1/[\s^2^(Fo^2^)+(0.1010P)^2^+0.0500P] where P=(Fo^2^+2Fc^2^)/3'
_refine_ls_weighting_scheme calc
_refine_ls_wR_factor_gt 0.1705
_refine_ls_wR_factor_ref 0.2384
_reflns_Friedel_coverage 0.000
_reflns_number_gt 1442
_reflns_number_total 2882
_reflns_threshold_expression 'I > 2\s(I)'
_cod_data_source_file ao0c05357_si_002.cif
_cod_data_source_block exp_633
_cod_depositor_comments 'Adding full bibliography for 4518324.cif.'
_cod_database_code 4518324
_shelx_shelxl_version_number 2018/3
_shelx_space_group_comment
;
The symmetry employed for this shelxl refinement is uniquely defined
by the following loop, which should always be used as a source of
symmetry information in preference to the above space-group names.
They are only intended as comments.
;
_shelx_estimated_absorpt_t_max 0.980
_shelx_estimated_absorpt_t_min 0.948
_reflns_odcompleteness_completeness 99.14
_reflns_odcompleteness_iscentric 1
_reflns_odcompleteness_theta 28.22
_olex2_refinement_description
;
1. Fixed Uiso
 At 1.5 times of:
  All C(H,H,H) groups
2.a Idealised Me refined as rotating group:
 C9(H9A,H9B,H9C), C11(H11A,H11B,H11C)
;
_olex2_submission_special_instructions 'No special instructions were received'
_oxdiff_exptl_absorpt_empirical_details
;
Empirical correction (ABSPACK) includes:
- Absorption correction using spherical harmonics
- Frame scaling
;
_oxdiff_exptl_absorpt_empirical_full_max 2.870
_oxdiff_exptl_absorpt_empirical_full_min 0.526

loop_
_space_group_symop_operation_xyz
'x, y, z'
'-x, y+1/2, -z+1/2'
'-x, -y, -z'
'x, -y-1/2, z-1/2'

loop_
_atom_site_label
_atom_site_type_symbol
_atom_site_fract_x
_atom_site_fract_y
_atom_site_fract_z
_atom_site_U_iso_or_equiv
_atom_site_adp_type
_atom_site_occupancy
_atom_site_site_symmetry_order
_atom_site_calc_flag
_atom_site_refinement_flags_posn
_atom_site_refinement_flags_adp
_atom_site_refinement_flags_occupancy
_atom_site_disorder_assembly
_atom_site_disorder_group
O1 O 0.27758(18) -0.02326(16) -0.0343(2) 0.0481(5) Uani 1 1 d . . . . .
O2 O 0.16970(18) 0.16673(16) 0.0616(2) 0.0509(6) Uani 1 1 d . . . . .
O3 O 0.48173(18) -0.15714(17) -0.2426(2) 0.0519(6) Uani 1 1 d . . . . .
O4 O 0.2148(2) -0.37840(18) 0.0595(3) 0.0704(7) Uani 1 1 d . . . . .
N1 N 0.0651(3) 0.0559(2) 0.1932(3) 0.0611(8) Uani 1 1 d . . . . .
N2 N 0.0403(2) 0.1812(2) 0.2117(3) 0.0560(7) Uani 1 1 d . . . . .
N3 N 0.4515(2) 0.0383(2) -0.2004(3) 0.0556(7) Uani 1 1 d . . . . .
N4 N 0.5408(2) 0.0274(2) -0.2913(3) 0.0585(7) Uani 1 1 d . . . . .
C1 C 0.4214(3) -0.0717(2) -0.1763(3) 0.0445(7) Uani 1 1 d . . . . .
C2 C 0.3360(3) -0.1171(2) -0.0886(3) 0.0445(7) Uani 1 1 d . . . . .
C3 C 0.3175(3) -0.2343(3) -0.0633(3) 0.0503(7) Uani 1 1 d . . . . .
C4 C 0.2318(3) -0.2701(3) 0.0293(3) 0.0511(7) Uani 1 1 d . . . . .
C5 C 0.1731(3) -0.1691(2) 0.0875(3) 0.0490(7) Uani 1 1 d . . . . .
C6 C 0.1977(2) -0.0537(2) 0.0541(3) 0.0445(7) Uani 1 1 d . . . . .
C7 C 0.1415(3) 0.0537(2) 0.1054(3) 0.0455(7) Uani 1 1 d . . . . .
C8 C 0.1023(3) 0.2418(3) 0.1332(3) 0.0481(7) Uani 1 1 d . . . . .
C9 C 0.1082(3) 0.3745(3) 0.1130(4) 0.0684(10) Uani 1 1 d . . . . .
H9A H 0.059962 0.414572 0.174935 0.103 Uiso 1 1 calc R U . . .
H9B H 0.079280 0.394688 0.010049 0.103 Uiso 1 1 calc R U . . .
H9C H 0.189249 0.401387 0.140938 0.103 Uiso 1 1 calc R U . . .
C10 C 0.5537(3) -0.0869(3) -0.3121(3) 0.0511(7) Uani 1 1 d . . . . .
C11 C 0.6321(3) -0.1483(3) -0.4014(4) 0.0666(9) Uani 1 1 d . . . . .
H11A H 0.690768 -0.091321 -0.423096 0.100 Uiso 1 1 calc R U . . .
H11B H 0.585509 -0.177430 -0.493356 0.100 Uiso 1 1 calc R U . . .
H11C H 0.671154 -0.216321 -0.345951 0.100 Uiso 1 1 calc R U . . .
H3 H 0.354(3) -0.296(3) -0.115(4) 0.073(10) Uiso 1 1 d . . . . .
H5 H 0.113(3) -0.184(3) 0.151(3) 0.052(8) Uiso 1 1 d . . . . .

loop_
_atom_site_aniso_label
_atom_site_aniso_U_11
_atom_site_aniso_U_22
_atom_site_aniso_U_33
_atom_site_aniso_U_23
_atom_site_aniso_U_13
_atom_site_aniso_U_12
O1 0.0577(13) 0.0358(10) 0.0554(12) 0.0014(8) 0.0223(9) 0.0017(8)
O2 0.0638(14) 0.0390(11) 0.0560(13) 0.0004(8) 0.0267(10) -0.0001(9)
O3 0.0575(13) 0.0448(11) 0.0576(13) 0.0018(9) 0.0219(10) 0.0026(9)
O4 0.0879(18) 0.0371(12) 0.0931(18) 0.0057(11) 0.0342(14) -0.0083(11)
N1 0.0703(18) 0.0463(14) 0.0753(19) 0.0020(13) 0.0359(15) -0.0011(13)
N2 0.0633(17) 0.0463(14) 0.0644(17) -0.0029(12) 0.0273(13) 0.0022(12)
N3 0.0687(18) 0.0435(13) 0.0592(16) 0.0003(12) 0.0235(13) -0.0060(12)
N4 0.0643(18) 0.0541(15) 0.0629(16) 0.0003(13) 0.0276(13) -0.0065(13)
C1 0.0526(17) 0.0396(14) 0.0429(14) -0.0014(11) 0.0129(12) 0.0032(12)
C2 0.0517(16) 0.0386(15) 0.0442(14) -0.0030(11) 0.0116(12) -0.0001(12)
C3 0.0585(19) 0.0393(16) 0.0547(18) 0.0009(13) 0.0145(14) -0.0013(13)
C4 0.0603(19) 0.0376(16) 0.0554(18) 0.0022(13) 0.0099(14) -0.0059(13)
C5 0.0530(18) 0.0409(16) 0.0543(17) 0.0024(13) 0.0129(14) -0.0018(13)
C6 0.0483(16) 0.0427(16) 0.0437(15) 0.0023(12) 0.0113(12) -0.0001(12)
C7 0.0496(16) 0.0403(15) 0.0482(15) 0.0012(12) 0.0131(12) -0.0027(12)
C8 0.0560(18) 0.0420(15) 0.0490(16) -0.0015(12) 0.0172(13) 0.0037(13)
C9 0.090(3) 0.0418(17) 0.083(2) -0.0017(16) 0.040(2) 0.0005(16)
C10 0.0519(17) 0.0514(17) 0.0523(17) 0.0029(13) 0.0157(13) 0.0016(13)
C11 0.059(2) 0.079(2) 0.065(2) -0.0041(18) 0.0223(16) 0.0065(18)

loop_
_atom_type_symbol
_atom_type_description
_atom_type_scat_dispersion_real
_atom_type_scat_dispersion_imag
_atom_type_scat_source
C C 0.0033 0.0016 'International Tables Vol C Tables 4.2.6.8 and 6.1.1.4'
H H 0.0000 0.0000 'International Tables Vol C Tables 4.2.6.8 and 6.1.1.4'
N N 0.0061 0.0033 'International Tables Vol C Tables 4.2.6.8 and 6.1.1.4'
O O 0.0106 0.0060 'International Tables Vol C Tables 4.2.6.8 and 6.1.1.4'

loop_
_geom_angle_atom_site_label_1
_geom_angle_atom_site_label_2
_geom_angle_atom_site_label_3
_geom_angle
_geom_angle_site_symmetry_1
_geom_angle_site_symmetry_3
_geom_angle_publ_flag
C6 O1 C2 117.0(2) . . ?
C7 O2 C8 102.9(2) . . ?
C10 O3 C1 102.4(2) . . ?
C7 N1 N2 105.4(2) . . ?
C8 N2 N1 107.0(2) . . ?
C1 N3 N4 105.3(2) . . ?
C10 N4 N3 106.3(2) . . ?
O3 C1 C2 116.9(2) . . ?
N3 C1 O3 113.2(2) . . ?
N3 C1 C2 129.9(3) . . ?
O1 C2 C1 111.3(2) . . ?
C3 C2 O1 124.0(3) . . ?
C3 C2 C1 124.7(3) . . ?
C2 C3 C4 120.4(3) . . ?
C2 C3 H3 119(2) . . ?
C4 C3 H3 120(2) . . ?
O4 C4 C3 122.3(3) . . ?
O4 C4 C5 123.3(3) . . ?
C5 C4 C3 114.4(2) . . ?
C4 C5 H5 120.5(17) . . ?
C6 C5 C4 120.5(3) . . ?
C6 C5 H5 119.0(17) . . ?
O1 C6 C7 111.9(2) . . ?
C5 C6 O1 123.7(3) . . ?
C5 C6 C7 124.4(3) . . ?
O2 C7 C6 120.0(2) . . ?
N1 C7 O2 112.9(2) . . ?
N1 C7 C6 127.1(3) . . ?
O2 C8 C9 119.4(3) . . ?
N2 C8 O2 111.8(2) . . ?
N2 C8 C9 128.7(3) . . ?
C8 C9 H9A 109.5 . . ?
C8 C9 H9B 109.5 . . ?
C8 C9 H9C 109.5 . . ?
H9A C9 H9B 109.5 . . ?
H9A C9 H9C 109.5 . . ?
H9B C9 H9C 109.5 . . ?
O3 C10 C11 118.5(3) . . ?
N4 C10 O3 112.8(3) . . ?
N4 C10 C11 128.7(3) . . ?
C10 C11 H11A 109.5 . . ?
C10 C11 H11B 109.5 . . ?
C10 C11 H11C 109.5 . . ?
H11A C11 H11B 109.5 . . ?
H11A C11 H11C 109.5 . . ?
H11B C11 H11C 109.5 . . ?

loop_
_geom_bond_atom_site_label_1
_geom_bond_atom_site_label_2
_geom_bond_distance
_geom_bond_site_symmetry_2
_geom_bond_publ_flag
O1 C2 1.362(3) . ?
O1 C6 1.360(3) . ?
O2 C7 1.352(3) . ?
O2 C8 1.366(3) . ?
O3 C1 1.361(3) . ?
O3 C10 1.359(3) . ?
O4 C4 1.236(3) . ?
N1 N2 1.412(3) . ?
N1 C7 1.284(4) . ?
N2 C8 1.276(4) . ?
N3 N4 1.428(4) . ?
N3 C1 1.278(3) . ?
N4 C10 1.274(4) . ?
C1 C2 1.452(4) . ?
C2 C3 1.323(4) . ?
C3 C4 1.454(4) . ?
C3 H3 0.96(3) . ?
C4 C5 1.439(4) . ?
C5 C6 1.336(4) . ?
C5 H5 0.99(3) . ?
C6 C7 1.452(4) . ?
C8 C9 1.463(4) . ?
C9 H9A 0.9600 . ?
C9 H9B 0.9600 . ?
C9 H9C 0.9600 . ?
C10 C11 1.473(4) . ?
C11 H11A 0.9600 . ?
C11 H11B 0.9600 . ?
C11 H11C 0.9600 . ?

loop_
_geom_torsion_atom_site_label_1
_geom_torsion_atom_site_label_2
_geom_torsion_atom_site_label_3
_geom_torsion_atom_site_label_4
_geom_torsion
_geom_torsion_site_symmetry_1
_geom_torsion_site_symmetry_2
_geom_torsion_site_symmetry_3
_geom_torsion_site_symmetry_4
_geom_torsion_publ_flag
O1 C2 C3 C4 -1.0(5) . . . . ?
O1 C6 C7 O2 1.2(4) . . . . ?
O1 C6 C7 N1 -178.0(3) . . . . ?
O3 C1 C2 O1 -177.1(2) . . . . ?
O3 C1 C2 C3 3.5(4) . . . . ?
O4 C4 C5 C6 178.1(3) . . . . ?
N1 N2 C8 O2 -0.5(3) . . . . ?
N1 N2 C8 C9 179.5(3) . . . . ?
N2 N1 C7 O2 -0.7(4) . . . . ?
N2 N1 C7 C6 178.5(3) . . . . ?
N3 N4 C10 O3 -0.5(4) . . . . ?
N3 N4 C10 C11 178.1(3) . . . . ?
N3 C1 C2 O1 4.1(4) . . . . ?
N3 C1 C2 C3 -175.4(3) . . . . ?
N4 N3 C1 O3 -0.2(3) . . . . ?
N4 N3 C1 C2 178.7(3) . . . . ?
C1 O3 C10 N4 0.4(3) . . . . ?
C1 O3 C10 C11 -178.3(3) . . . . ?
C1 N3 N4 C10 0.4(4) . . . . ?
C1 C2 C3 C4 178.4(3) . . . . ?
C2 O1 C6 C5 -1.0(4) . . . . ?
C2 O1 C6 C7 179.9(2) . . . . ?
C2 C3 C4 O4 -177.6(3) . . . . ?
C2 C3 C4 C5 -0.2(4) . . . . ?
C3 C4 C5 C6 0.8(4) . . . . ?
C4 C5 C6 O1 -0.1(5) . . . . ?
C4 C5 C6 C7 178.9(3) . . . . ?
C5 C6 C7 O2 -177.9(3) . . . . ?
C5 C6 C7 N1 2.9(5) . . . . ?
C6 O1 C2 C1 -177.9(2) . . . . ?
C6 O1 C2 C3 1.6(4) . . . . ?
C7 O2 C8 N2 0.1(3) . . . . ?
C7 O2 C8 C9 -179.9(3) . . . . ?
C7 N1 N2 C8 0.7(4) . . . . ?
C8 O2 C7 N1 0.4(3) . . . . ?
C8 O2 C7 C6 -178.9(3) . . . . ?
C10 O3 C1 N3 -0.1(3) . . . . ?
C10 O3 C1 C2 -179.1(2) . . . . ?
